data_1575047
loop_
_publ_author_name
'Lai, Hui-Juan'
'Wang, Xu'
'Wang, Yuan'
'Wu, Wei-Na'
'Xu, Zhi-Hong'

_publ_section_title
;
 A Golgi-targeting fluorescent probe for the detection of hydrazine in
 biological and environmental systems.
;
_journal_issue 31
_journal_name_full 'Analytical methods : advancing methods and applications'
_journal_page_first 6317
_journal_page_last 6325
_journal_paper_doi 10.1039/d5ay00690b
_journal_volume 17
_journal_year 2025
_chemical_formula_sum 'C25 H20 N4 O4 S2'
_chemical_formula_weight 504.57
_space_group_crystal_system triclinic
_space_group_IT_number 1
_space_group_name_Hall 'P 1'
_space_group_name_H-M_alt 'P 1'
_atom_sites_solution_hydrogens mixed
_audit_creation_method SHELXL-2014/7
_cell_angle_alpha 67.350(5)
_cell_angle_beta 82.509(4)
_cell_angle_gamma 87.050(5)
_cell_formula_units_Z 1
_cell_length_a 4.6973(8)
_cell_length_b 11.160(2)
_cell_length_c 11.554(2)
_cell_measurement_reflns_used 6168
_cell_measurement_temperature 296(2)
_cell_measurement_theta_max 24.95
_cell_measurement_theta_min 2.17
_cell_volume 554.20(17)
_computing_cell_refinement 'Bruker SMART'
_computing_data_collection 'Bruker SMART'
_computing_data_reduction 'Bruker SAINT'
_computing_molecular_graphics 'Bruker SHELXTL'
_computing_publication_material 'Bruker SHELXTL'
_computing_structure_refinement 'SHELXL-2014/7 (Sheldrick, 2014)'
_computing_structure_solution 'Bruker SHELXTL'
_diffrn_ambient_temperature 296(2)
_diffrn_measured_fraction_theta_full 0.984
_diffrn_measured_fraction_theta_max 0.984
_diffrn_measurement_device_type 'CCD area detector'
_diffrn_measurement_method 'phi and omega scans'
_diffrn_radiation_type MoK\a
_diffrn_radiation_wavelength 0.71073
_diffrn_reflns_av_R_equivalents 0.0435
_diffrn_reflns_av_unetI/netI 0.0523
_diffrn_reflns_Laue_measured_fraction_full 0.984
_diffrn_reflns_Laue_measured_fraction_max 0.984
_diffrn_reflns_limit_h_max 5
_diffrn_reflns_limit_h_min -5
_diffrn_reflns_limit_k_max 12
_diffrn_reflns_limit_k_min -13
_diffrn_reflns_limit_l_max 13
_diffrn_reflns_limit_l_min -13
_diffrn_reflns_number 12080
_diffrn_reflns_point_group_measured_fraction_full 0.984
_diffrn_reflns_point_group_measured_fraction_max 0.984
_diffrn_reflns_theta_full 25.062
_diffrn_reflns_theta_max 25.062
_diffrn_reflns_theta_min 2.169
_exptl_absorpt_coefficient_mu 0.284
_exptl_absorpt_correction_T_max 0.991
_exptl_absorpt_correction_T_min 0.960
_exptl_absorpt_correction_type multi-scan
_exptl_absorpt_process_details sadabs
_exptl_crystal_colour orange
_exptl_crystal_density_diffrn 1.512
_exptl_crystal_description rod
_exptl_crystal_F_000 262
_exptl_crystal_size_max 0.150
_exptl_crystal_size_mid 0.040
_exptl_crystal_size_min 0.030
_refine_diff_density_max 0.270
_refine_diff_density_min -0.317
_refine_diff_density_rms 0.063
_refine_ls_abs_structure_details
; 
 Refined as a perfect inversion twin. 
;
_refine_ls_abs_structure_Flack 0.5
_refine_ls_extinction_method none
_refine_ls_goodness_of_fit_ref 1.062
_refine_ls_hydrogen_treatment mixed
_refine_ls_matrix_type full
_refine_ls_number_parameters 325
_refine_ls_number_reflns 3606
_refine_ls_number_restraints 3
_refine_ls_restrained_S_all 1.062
_refine_ls_R_factor_all 0.0636
_refine_ls_R_factor_gt 0.0434
_refine_ls_shift/su_max 0.000
_refine_ls_shift/su_mean 0.000
_refine_ls_structure_factor_coef Fsqd
_refine_ls_weighting_details 'w=1/[\s^2^(Fo^2^)+(0.0634P)^2^+0.0395P] where P=(Fo^2^+2Fc^2^)/3'
_refine_ls_weighting_scheme calc
_refine_ls_wR_factor_gt 0.0985
_refine_ls_wR_factor_ref 0.1108
_reflns_Friedel_coverage 1.000
_reflns_Friedel_fraction_full 0.984
_reflns_Friedel_fraction_max 0.984
_reflns_number_gt 2953
_reflns_number_total 3606
_reflns_threshold_expression 'I > 2\s(I)'
_cod_data_source_file d5ay00690b1.cif
_cod_data_source_block 1
_cod_depositor_comments 'Adding full bibliography for 1575047.cif.'
_cod_original_cell_volume 554.18(18)
_cod_database_code 1575047
_shelx_shelxl_version_number 2014/7
_shelx_space_group_comment
; 
The symmetry employed for this shelxl refinement is uniquely defined 
by the following loop, which should always be used as a source of 
symmetry information in preference to the above space-group names. 
They are only intended as comments. 
;
_shelx_estimated_absorpt_t_min 0.959
_shelx_estimated_absorpt_t_max 0.992

loop_
_space_group_symop_operation_xyz
'x, y, z'

loop_
_atom_site_label
_atom_site_type_symbol
_atom_site_fract_x
_atom_site_fract_y
_atom_site_fract_z
_atom_site_U_iso_or_equiv
_atom_site_adp_type
_atom_site_occupancy
_atom_site_site_symmetry_order
_atom_site_calc_flag
_atom_site_refinement_flags_posn
_atom_site_refinement_flags_adp
_atom_site_refinement_flags_occupancy
_atom_site_disorder_assembly
_atom_site_disorder_group
S1 S -0.8503(3) -0.08494(14) 1.15421(14) 0.0470(5) Uani 1 1 d . . . . .
S2 S 1.0404(3) 1.10949(14) 0.61791(15) 0.0409(4) Uani 1 1 d . . . . .
O1 O 1.2223(9) 1.0752(4) 0.5263(4) 0.0568(11) Uani 1 1 d . . . . .
O2 O 1.1612(9) 1.1763(4) 0.6834(4) 0.0544(12) Uani 1 1 d . . . . .
O3 O 0.1763(9) 0.5754(4) 0.8814(4) 0.0506(11) Uani 1 1 d . . . . .
O4 O -0.2728(8) 0.1275(4) 1.3030(4) 0.0493(12) Uani 1 1 d . . . . .
H4 H -0.3846 0.0670 1.3408 0.074 Uiso 1 1 calc R U . . .
N1 N 0.7947(10) 1.2027(5) 0.5411(5) 0.0474(13) Uani 1 1 d . . . . .
H1A H 0.751(13) 1.165(6) 0.491(6) 0.057 Uiso 1 1 d . U . . .
H1B H 0.652(13) 1.221(6) 0.595(6) 0.057 Uiso 1 1 d . U . . .
N2 N 0.4513(10) 0.6389(4) 1.0005(4) 0.0388(12) Uani 1 1 d . . . . .
N3 N 0.5042(10) 0.5993(5) 1.1268(5) 0.0397(12) Uani 1 1 d . . . . .
N4 N -0.6106(10) -0.0592(5) 1.3319(5) 0.0465(14) Uani 1 1 d . . . . .
C1 C 0.7332(14) 0.8318(6) 0.9465(6) 0.0527(18) Uani 1 1 d . . . . .
H1 H 0.7361 0.8125 1.0322 0.063 Uiso 1 1 calc R U . . .
C2 C 0.8688(14) 0.9407(7) 0.8591(6) 0.0516(17) Uani 1 1 d . . . . .
H2 H 0.9605 0.9958 0.8857 0.062 Uiso 1 1 calc R U . . .
C3 C 0.8707(11) 0.9695(6) 0.7314(6) 0.0373(14) Uani 1 1 d . . . . .
C4 C 0.7332(14) 0.8872(6) 0.6949(6) 0.0531(18) Uani 1 1 d . . . . .
H4A H 0.7333 0.9053 0.6093 0.064 Uiso 1 1 calc R U . . .
C5 C 0.5956(15) 0.7789(6) 0.7821(6) 0.0546(18) Uani 1 1 d . . . . .
H5 H 0.5036 0.7240 0.7554 0.065 Uiso 1 1 calc R U . . .
C6 C 0.5923(11) 0.7505(6) 0.9086(6) 0.0385(15) Uani 1 1 d . . . . .
C7 C 0.2571(12) 0.5581(5) 0.9836(6) 0.0390(14) Uani 1 1 d . . . . .
C8 C 0.1905(10) 0.4583(5) 1.1108(5) 0.0334(13) Uani 1 1 d . . . . .
C9 C 0.3570(11) 0.4955(5) 1.1891(5) 0.0361(14) Uani 1 1 d . . . . .
C10 C 0.3711(15) 0.4240(6) 1.3273(6) 0.0507(18) Uani 1 1 d . . . . .
H10A H 0.4444 0.3380 1.3424 0.076 Uiso 1 1 calc R U . . .
H10B H 0.1822 0.4185 1.3723 0.076 Uiso 1 1 calc R U . . .
H10C H 0.4956 0.4694 1.3562 0.076 Uiso 1 1 calc R U . . .
C11 C 0.0198(10) 0.3503(5) 1.1582(6) 0.0365(14) Uani 1 1 d . . . . .
H11 H 0.0224 0.3036 1.2443 0.044 Uiso 1 1 calc R U . . .
C12 C -0.1645(11) 0.2939(6) 1.1010(6) 0.0355(14) Uani 1 1 d . . . . .
C13 C -0.2076(11) 0.3466(6) 0.9743(6) 0.0359(14) Uani 1 1 d . . . . .
H13 H -0.1123 0.4229 0.9217 0.043 Uiso 1 1 calc R U . . .
C14 C -0.3866(11) 0.2904(6) 0.9230(6) 0.0378(15) Uani 1 1 d . . . . .
C15 C -0.5211(11) 0.1756(6) 1.0017(6) 0.0372(15) Uani 1 1 d . . . . .
H15 H -0.6386 0.1357 0.9682 0.045 Uiso 1 1 calc R U . . .
C16 C -0.4869(11) 0.1170(6) 1.1302(6) 0.0322(13) Uani 1 1 d . . . . .
C17 C -0.3092(11) 0.1774(6) 1.1806(6) 0.0366(14) Uani 1 1 d . . . . .
C18 C -0.4299(14) 0.3524(7) 0.7855(6) 0.0544(17) Uani 1 1 d . . . . .
H18A H -0.2575 0.3438 0.7347 0.082 Uiso 1 1 calc R U . . .
H18B H -0.4746 0.4427 0.7642 0.082 Uiso 1 1 calc R U . . .
H18C H -0.5854 0.3101 0.7701 0.082 Uiso 1 1 calc R U . . .
C19 C -0.6320(11) -0.0032(5) 1.2107(6) 0.0368(15) Uani 1 1 d . . . . .
C20 C -0.9188(11) -0.2009(5) 1.3054(6) 0.0403(15) Uani 1 1 d . . . . .
C21 C -1.0904(14) -0.3104(6) 1.3462(7) 0.0513(17) Uani 1 1 d . . . . .
H21 H -1.1858 -0.3303 1.2902 0.062 Uiso 1 1 calc R U . . .
C22 C -1.1142(15) -0.3887(7) 1.4728(7) 0.0611(19) Uani 1 1 d . . . . .
H22 H -1.2302 -0.4620 1.5031 0.073 Uiso 1 1 calc R U . . .
C23 C -0.9686(15) -0.3601(7) 1.5556(7) 0.064(2) Uani 1 1 d . . . . .
H23 H -0.9839 -0.4156 1.6402 0.077 Uiso 1 1 calc R U . . .
C24 C -0.8028(15) -0.2513(7) 1.5145(7) 0.0602(19) Uani 1 1 d . . . . .
H24 H -0.7102 -0.2313 1.5712 0.072 Uiso 1 1 calc R U . . .
C25 C -0.7735(12) -0.1704(6) 1.3866(6) 0.0419(15) Uani 1 1 d . . . . .

loop_
_atom_site_aniso_label
_atom_site_aniso_U_11
_atom_site_aniso_U_22
_atom_site_aniso_U_33
_atom_site_aniso_U_23
_atom_site_aniso_U_13
_atom_site_aniso_U_12
S1 0.0579(10) 0.0443(10) 0.0405(10) -0.0145(8) -0.0098(8) -0.0192(8)
S2 0.0340(8) 0.0452(9) 0.0429(9) -0.0146(8) -0.0041(7) -0.0132(6)
O1 0.052(2) 0.063(3) 0.052(3) -0.024(2) 0.014(2) -0.012(2)
O2 0.057(3) 0.055(3) 0.052(3) -0.018(2) -0.010(2) -0.026(2)
O3 0.062(3) 0.047(3) 0.039(2) -0.005(2) -0.019(2) -0.023(2)
O4 0.058(3) 0.049(3) 0.040(3) -0.013(2) -0.010(2) -0.022(2)
N1 0.041(3) 0.046(3) 0.048(3) -0.009(3) -0.007(2) -0.008(2)
N2 0.046(3) 0.038(3) 0.030(3) -0.006(2) -0.011(2) -0.012(2)
N3 0.043(3) 0.040(3) 0.035(3) -0.010(2) -0.008(2) -0.010(2)
N4 0.049(3) 0.048(3) 0.047(4) -0.021(3) -0.009(3) -0.011(3)
C1 0.070(4) 0.057(4) 0.031(3) -0.015(3) 0.000(3) -0.030(3)
C2 0.066(4) 0.058(4) 0.033(4) -0.018(3) -0.001(3) -0.031(3)
C3 0.037(3) 0.036(3) 0.038(4) -0.014(3) -0.004(3) -0.009(3)
C4 0.073(4) 0.052(4) 0.031(4) -0.007(4) -0.015(3) -0.021(3)
C5 0.084(5) 0.043(4) 0.037(4) -0.008(3) -0.018(3) -0.033(3)
C6 0.037(3) 0.040(4) 0.039(4) -0.012(3) -0.011(3) -0.007(3)
C7 0.036(3) 0.037(4) 0.043(4) -0.012(3) -0.009(3) -0.004(3)
C8 0.029(3) 0.034(3) 0.038(3) -0.013(3) -0.005(2) -0.002(2)
C9 0.036(3) 0.035(3) 0.038(4) -0.015(3) -0.003(3) -0.008(3)
C10 0.063(4) 0.049(4) 0.037(4) -0.008(3) -0.010(3) -0.019(3)
C11 0.033(3) 0.034(3) 0.042(4) -0.013(3) -0.002(3) -0.006(2)
C12 0.031(3) 0.038(4) 0.036(4) -0.012(3) -0.005(3) -0.002(3)
C13 0.034(3) 0.038(3) 0.036(4) -0.012(3) -0.004(3) -0.010(3)
C14 0.038(3) 0.040(4) 0.032(3) -0.010(3) -0.003(3) -0.010(3)
C15 0.036(3) 0.041(4) 0.043(4) -0.023(3) -0.009(3) -0.011(3)
C16 0.030(3) 0.033(3) 0.038(4) -0.016(3) -0.007(2) -0.003(2)
C17 0.038(3) 0.036(3) 0.036(4) -0.014(3) -0.005(3) -0.002(3)
C18 0.070(4) 0.054(4) 0.040(4) -0.017(3) -0.007(3) -0.020(3)
C19 0.035(3) 0.033(3) 0.044(4) -0.017(3) -0.007(3) 0.000(3)
C20 0.045(3) 0.032(4) 0.041(4) -0.012(3) 0.000(3) -0.008(3)
C21 0.062(4) 0.045(4) 0.045(4) -0.013(3) -0.006(3) -0.022(3)
C22 0.067(4) 0.051(4) 0.064(5) -0.022(4) 0.002(4) -0.023(3)
C23 0.070(5) 0.055(4) 0.052(4) -0.001(4) 0.000(4) -0.026(4)
C24 0.075(4) 0.060(4) 0.044(4) -0.013(4) -0.012(3) -0.020(4)
C25 0.043(3) 0.041(4) 0.046(4) -0.019(3) -0.009(3) -0.006(3)

loop_
_atom_type_symbol
_atom_type_description
_atom_type_scat_dispersion_real
_atom_type_scat_dispersion_imag
_atom_type_scat_source
C C 0.0033 0.0016 'International Tables Vol C Tables 4.2.6.8 and 6.1.1.4'
H H 0.0000 0.0000 'International Tables Vol C Tables 4.2.6.8 and 6.1.1.4'
N N 0.0061 0.0033 'International Tables Vol C Tables 4.2.6.8 and 6.1.1.4'
O O 0.0106 0.0060 'International Tables Vol C Tables 4.2.6.8 and 6.1.1.4'
S S 0.1246 0.1234 'International Tables Vol C Tables 4.2.6.8 and 6.1.1.4'

loop_
_geom_angle_atom_site_label_1
_geom_angle_atom_site_label_2
_geom_angle_atom_site_label_3
_geom_angle
_geom_angle_site_symmetry_1
_geom_angle_site_symmetry_3
_geom_angle_publ_flag
C20 S1 C19 89.2(3) . . ?
O1 S2 O2 119.0(3) . . ?
O1 S2 N1 105.3(3) . . ?
O2 S2 N1 107.4(3) . . ?
O1 S2 C3 109.2(3) . . ?
O2 S2 C3 107.7(3) . . ?
N1 S2 C3 107.7(3) . . ?
C17 O4 H4 109.5 . . ?
S2 N1 H1A 104(4) . . ?
S2 N1 H1B 112(4) . . ?
H1A N1 H1B 120(6) . . ?
C7 N2 N3 112.7(4) . . ?
C7 N2 C6 128.3(5) . . ?
N3 N2 C6 119.0(4) . . ?
C9 N3 N2 106.4(4) . . ?
C19 N4 C25 111.1(5) . . ?
C2 C1 C6 120.4(6) . . ?
C2 C1 H1 119.8 . . ?
C6 C1 H1 119.8 . . ?
C1 C2 C3 120.5(6) . . ?
C1 C2 H2 119.8 . . ?
C3 C2 H2 119.8 . . ?
C4 C3 C2 118.6(6) . . ?
C4 C3 S2 120.3(5) . . ?
C2 C3 S2 121.1(4) . . ?
C5 C4 C3 121.0(6) . . ?
C5 C4 H4A 119.5 . . ?
C3 C4 H4A 119.5 . . ?
C4 C5 C6 120.5(6) . . ?
C4 C5 H5 119.8 . . ?
C6 C5 H5 119.8 . . ?
C5 C6 C1 119.0(5) . . ?
C5 C6 N2 121.4(5) . . ?
C1 C6 N2 119.5(5) . . ?
O3 C7 N2 123.9(5) . . ?
O3 C7 C8 132.7(5) . . ?
N2 C7 C8 103.5(5) . . ?
C11 C8 C9 122.5(5) . . ?
C11 C8 C7 133.0(5) . . ?
C9 C8 C7 104.4(4) . . ?
N3 C9 C8 113.0(5) . . ?
N3 C9 C10 120.8(5) . . ?
C8 C9 C10 126.2(5) . . ?
C9 C10 H10A 109.5 . . ?
C9 C10 H10B 109.5 . . ?
H10A C10 H10B 109.5 . . ?
C9 C10 H10C 109.5 . . ?
H10A C10 H10C 109.5 . . ?
H10B C10 H10C 109.5 . . ?
C8 C11 C12 132.9(6) . . ?
C8 C11 H11 113.6 . . ?
C12 C11 H11 113.6 . . ?
C13 C12 C17 118.4(5) . . ?
C13 C12 C11 124.4(5) . . ?
C17 C12 C11 117.2(5) . . ?
C14 C13 C12 122.8(5) . . ?
C14 C13 H13 118.6 . . ?
C12 C13 H13 118.6 . . ?
C15 C14 C13 117.9(5) . . ?
C15 C14 C18 121.3(5) . . ?
C13 C14 C18 120.9(5) . . ?
C14 C15 C16 122.3(5) . . ?
C14 C15 H15 118.9 . . ?
C16 C15 H15 118.9 . . ?
C15 C16 C17 118.8(5) . . ?
C15 C16 C19 121.1(5) . . ?
C17 C16 C19 120.1(5) . . ?
O4 C17 C16 121.5(5) . . ?
O4 C17 C12 118.7(5) . . ?
C16 C17 C12 119.8(5) . . ?
C14 C18 H18A 109.5 . . ?
C14 C18 H18B 109.5 . . ?
H18A C18 H18B 109.5 . . ?
C14 C18 H18C 109.5 . . ?
H18A C18 H18C 109.5 . . ?
H18B C18 H18C 109.5 . . ?
N4 C19 C16 122.8(5) . . ?
N4 C19 S1 114.6(4) . . ?
C16 C19 S1 122.6(4) . . ?
C25 C20 C21 122.2(6) . . ?
C25 C20 S1 109.8(4) . . ?
C21 C20 S1 128.1(5) . . ?
C22 C21 C20 117.5(6) . . ?
C22 C21 H21 121.2 . . ?
C20 C21 H21 121.2 . . ?
C21 C22 C23 121.2(6) . . ?
C21 C22 H22 119.4 . . ?
C23 C22 H22 119.4 . . ?
C24 C23 C22 120.8(7) . . ?
C24 C23 H23 119.6 . . ?
C22 C23 H23 119.6 . . ?
C23 C24 C25 119.4(7) . . ?
C23 C24 H24 120.3 . . ?
C25 C24 H24 120.3 . . ?
N4 C25 C20 115.3(6) . . ?
N4 C25 C24 125.7(6) . . ?
C20 C25 C24 119.0(6) . . ?

loop_
_geom_bond_atom_site_label_1
_geom_bond_atom_site_label_2
_geom_bond_distance
_geom_bond_site_symmetry_2
_geom_bond_publ_flag
S1 C20 1.728(6) . ?
S1 C19 1.743(6) . ?
S2 O1 1.428(4) . ?
S2 O2 1.429(4) . ?
S2 N1 1.623(5) . ?
S2 C3 1.753(6) . ?
O3 C7 1.229(7) . ?
O4 C17 1.335(7) . ?
O4 H4 0.8200 . ?
N1 H1A 0.89(7) . ?
N1 H1B 0.92(7) . ?
N2 C7 1.397(7) . ?
N2 N3 1.405(6) . ?
N2 C6 1.414(7) . ?
N3 C9 1.284(7) . ?
N4 C19 1.310(7) . ?
N4 C25 1.376(8) . ?
C1 C2 1.368(9) . ?
C1 C6 1.378(7) . ?
C1 H1 0.9300 . ?
C2 C3 1.382(8) . ?
C2 H2 0.9300 . ?
C3 C4 1.367(8) . ?
C4 C5 1.367(8) . ?
C4 H4A 0.9300 . ?
C5 C6 1.368(8) . ?
C5 H5 0.9300 . ?
C7 C8 1.467(9) . ?
C8 C11 1.369(7) . ?
C8 C9 1.453(8) . ?
C9 C10 1.494(8) . ?
C10 H10A 0.9600 . ?
C10 H10B 0.9600 . ?
C10 H10C 0.9600 . ?
C11 C12 1.452(7) . ?
C11 H11 0.9300 . ?
C12 C13 1.389(8) . ?
C12 C17 1.416(8) . ?
C13 C14 1.387(8) . ?
C13 H13 0.9300 . ?
C14 C15 1.380(8) . ?
C14 C18 1.505(8) . ?
C15 C16 1.401(8) . ?
C15 H15 0.9300 . ?
C16 C17 1.406(7) . ?
C16 C19 1.449(8) . ?
C18 H18A 0.9600 . ?
C18 H18B 0.9600 . ?
C18 H18C 0.9600 . ?
C20 C25 1.378(8) . ?
C20 C21 1.387(8) . ?
C21 C22 1.378(10) . ?
C21 H21 0.9300 . ?
C22 C23 1.383(10) . ?
C22 H22 0.9300 . ?
C23 C24 1.365(10) . ?
C23 H23 0.9300 . ?
C24 C25 1.397(9) . ?
C24 H24 0.9300 . ?

loop_
_geom_hbond_atom_site_label_D
_geom_hbond_atom_site_label_H
_geom_hbond_atom_site_label_A
_geom_hbond_distance_DH
_geom_hbond_distance_HA
_geom_hbond_distance_DA
_geom_hbond_angle_DHA
_geom_hbond_site_symmetry_A
O4 H4 N4 0.82 1.85 2.576(6) 147.3 .
C5 H5 O3 0.93 2.25 2.867(7) 123.4 .
N1 H1A O4 0.89(7) 2.38(7) 3.226(7) 160(6) 1_664
N1 H1B O2 0.92(7) 2.39(6) 3.176(7) 143(5) 1_455

loop_
_geom_torsion_atom_site_label_1
_geom_torsion_atom_site_label_2
_geom_torsion_atom_site_label_3
_geom_torsion_atom_site_label_4
_geom_torsion
_geom_torsion_site_symmetry_1
_geom_torsion_site_symmetry_2
_geom_torsion_site_symmetry_3
_geom_torsion_site_symmetry_4
_geom_torsion_publ_flag
C7 N2 N3 C9 1.5(6) . . . . ?
C6 N2 N3 C9 -178.5(5) . . . . ?
C6 C1 C2 C3 -1.1(10) . . . . ?
C1 C2 C3 C4 0.3(9) . . . . ?
C1 C2 C3 S2 179.4(5) . . . . ?
O1 S2 C3 C4 -50.1(6) . . . . ?
O2 S2 C3 C4 179.3(5) . . . . ?
N1 S2 C3 C4 63.8(6) . . . . ?
O1 S2 C3 C2 130.9(5) . . . . ?
O2 S2 C3 C2 0.3(6) . . . . ?
N1 S2 C3 C2 -115.3(5) . . . . ?
C2 C3 C4 C5 0.2(9) . . . . ?
S2 C3 C4 C5 -178.9(5) . . . . ?
C3 C4 C5 C6 0.1(11) . . . . ?
C4 C5 C6 C1 -0.9(10) . . . . ?
C4 C5 C6 N2 180.0(6) . . . . ?
C2 C1 C6 C5 1.4(10) . . . . ?
C2 C1 C6 N2 -179.5(6) . . . . ?
C7 N2 C6 C5 -13.4(9) . . . . ?
N3 N2 C6 C5 166.7(6) . . . . ?
C7 N2 C6 C1 167.5(6) . . . . ?
N3 N2 C6 C1 -12.4(8) . . . . ?
N3 N2 C7 O3 178.9(5) . . . . ?
C6 N2 C7 O3 -1.0(9) . . . . ?
N3 N2 C7 C8 -1.4(6) . . . . ?
C6 N2 C7 C8 178.7(5) . . . . ?
O3 C7 C8 C11 1.0(11) . . . . ?
N2 C7 C8 C11 -178.7(5) . . . . ?
O3 C7 C8 C9 -179.6(6) . . . . ?
N2 C7 C8 C9 0.7(6) . . . . ?
N2 N3 C9 C8 -1.0(6) . . . . ?
N2 N3 C9 C10 177.9(5) . . . . ?
C11 C8 C9 N3 179.6(5) . . . . ?
C7 C8 C9 N3 0.2(6) . . . . ?
C11 C8 C9 C10 0.9(8) . . . . ?
C7 C8 C9 C10 -178.6(6) . . . . ?
C9 C8 C11 C12 179.7(5) . . . . ?
C7 C8 C11 C12 -1.1(10) . . . . ?
C8 C11 C12 C13 -1.0(9) . . . . ?
C8 C11 C12 C17 179.1(5) . . . . ?
C17 C12 C13 C14 0.2(8) . . . . ?
C11 C12 C13 C14 -179.7(5) . . . . ?
C12 C13 C14 C15 -1.5(8) . . . . ?
C12 C13 C14 C18 179.0(6) . . . . ?
C13 C14 C15 C16 1.4(8) . . . . ?
C18 C14 C15 C16 -179.1(6) . . . . ?
C14 C15 C16 C17 0.0(8) . . . . ?
C14 C15 C16 C19 179.7(5) . . . . ?
C15 C16 C17 O4 178.7(6) . . . . ?
C19 C16 C17 O4 -1.0(7) . . . . ?
C15 C16 C17 C12 -1.3(7) . . . . ?
C19 C16 C17 C12 179.0(5) . . . . ?
C13 C12 C17 O4 -178.8(5) . . . . ?
C11 C12 C17 O4 1.1(7) . . . . ?
C13 C12 C17 C16 1.2(7) . . . . ?
C11 C12 C17 C16 -178.9(5) . . . . ?
C25 N4 C19 C16 178.8(5) . . . . ?
C25 N4 C19 S1 -1.0(6) . . . . ?
C15 C16 C19 N4 -178.4(6) . . . . ?
C17 C16 C19 N4 1.4(8) . . . . ?
C15 C16 C19 S1 1.5(7) . . . . ?
C17 C16 C19 S1 -178.8(4) . . . . ?
C20 S1 C19 N4 0.7(4) . . . . ?
C20 S1 C19 C16 -179.1(4) . . . . ?
C19 S1 C20 C25 -0.2(4) . . . . ?
C19 S1 C20 C21 179.9(6) . . . . ?
C25 C20 C21 C22 0.6(10) . . . . ?
S1 C20 C21 C22 -179.5(5) . . . . ?
C20 C21 C22 C23 -1.0(11) . . . . ?
C21 C22 C23 C24 1.7(11) . . . . ?
C22 C23 C24 C25 -2.0(11) . . . . ?
C19 N4 C25 C20 0.9(7) . . . . ?
C19 N4 C25 C24 -178.6(6) . . . . ?
C21 C20 C25 N4 179.6(5) . . . . ?
S1 C20 C25 N4 -0.3(6) . . . . ?
C21 C20 C25 C24 -0.9(9) . . . . ?
S1 C20 C25 C24 179.2(5) . . . . ?
C23 C24 C25 N4 -179.0(7) . . . . ?
C23 C24 C25 C20 1.6(10) . . . . ?
